data_6000494
loop_
_publ_author_name
'Junghwan Do'
'Ranko P. Bontchev'
'Allan J. Jacobson'

_publ_contact_author_email ajjacob@uh.edu
_publ_contact_author_fax '713 743 2787'
_publ_contact_author_phone '713 743 2785'
_publ_section_title
;
 A Hydrothermal Investigation of the 1/2V~2~O~5~-H~2~C~2~O~4~ 
 / H~3~PO~4~ / NH~4~OH System: Synthesis and Structures of 
 (NH~4~)VOPO~4~1.5H~2~O, (NH~4~) (NH~4~)~0.5~VOPO~4~1.5H~2~O,
 (NH~4~)~2~[VO(H~2~O)~3~]~2~[VO(H~2~O)][VO(PO~4~)~2~]~2~3H~2~O, 
 and (NH~4~)~2~[VO(HPO~4~)]~2~(C~2~O~4~)H~2~O 
;
_journal_name_full 'Inorganic Chemistry'
_journal_page_first 3230
_journal_page_last 3237
_journal_paper_doi 10.1021/ic0000303
_journal_volume 39
_journal_year 2000
_chemical_formula_sum 'H5 N0.5 O6.5 P V'
_chemical_formula_weight 197.96
_chemical_name_common 'Vanadium phosphate'
_chemical_name_systematic
;
Hemiammoniumvanadyl(IV, V)phosphatesesquihydrate
;
_space_group_IT_number 11
_space_group_name_H-M_alt 'P 1 21/m 1'
_symmetry_cell_setting monoclinic
_symmetry_space_group_name_Hall '-P 2yb'
_symmetry_space_group_name_H-M 'P 1 21/m 1'
_atom_sites_solution_hydrogens geom
_atom_sites_solution_primary direct
_atom_sites_solution_secondary difmap
_cell_angle_alpha 90.000
_cell_angle_beta 105.3470(10)
_cell_angle_gamma 90.000
_cell_formula_units_Z 8
_cell_length_a 6.9669(6)
_cell_length_b 17.6627(15)
_cell_length_c 8.9304(8)
_cell_measurement_temperature 293(2)
_cell_volume 1059.7(2)
_computing_cell_refinement SAINT
_computing_data_collection SMART
_computing_data_reduction SAINT
_computing_molecular_graphics DIAMOND
_computing_publication_material 'MS-DOS 6.22 EDITOR'
_computing_structure_refinement 'SHELXTL 5.03'
_computing_structure_solution 'SHELXTL 5.03'
_diffrn_ambient_temperature 293(2)
_diffrn_measurement_device 'three-circle diffractometer'
_diffrn_measurement_method 'Siemens SMART CCD diffractometer'
_diffrn_radiation_monochromator graphite
_diffrn_radiation_source 'fine-focus sealed tube'
_diffrn_radiation_type MoK\a
_diffrn_radiation_wavelength 0.71073
_diffrn_reflns_av_R_equivalents 0.0270
_diffrn_reflns_av_sigmaI/netI 0.0243
_diffrn_reflns_limit_h_max 7
_diffrn_reflns_limit_h_min -7
_diffrn_reflns_limit_k_max 19
_diffrn_reflns_limit_k_min -11
_diffrn_reflns_limit_l_max 9
_diffrn_reflns_limit_l_min -9
_diffrn_reflns_number 4778
_diffrn_reflns_theta_max 23.29
_diffrn_reflns_theta_min 2.31
_diffrn_standards_interval_count none
_exptl_absorpt_coefficient_mu 2.140
_exptl_absorpt_correction_type none
_exptl_crystal_colour 'dark green'
_exptl_crystal_density_diffrn 2.481
_exptl_crystal_density_method 'not measured'
_exptl_crystal_description plate
_exptl_crystal_F_000 788
_exptl_crystal_size_max 0.32
_exptl_crystal_size_mid 0.30
_exptl_crystal_size_min 0.06
_refine_diff_density_max 1.021
_refine_diff_density_min -0.670
_refine_diff_density_rms 0.157
_refine_ls_extinction_method none
_refine_ls_goodness_of_fit_all 1.337
_refine_ls_goodness_of_fit_obs 1.368
_refine_ls_matrix_type full
_refine_ls_number_parameters 211
_refine_ls_number_reflns 1573
_refine_ls_number_restraints 0
_refine_ls_restrained_S_all 1.337
_refine_ls_restrained_S_obs 1.368
_refine_ls_R_factor_all 0.0610
_refine_ls_R_factor_obs 0.0582
_refine_ls_shift/esd_max -1.915
_refine_ls_shift/esd_mean 0.027
_refine_ls_structure_factor_coef Fsqd
_refine_ls_weighting_details 'w=1/[\s^2^(Fo^2^)+(0.0000P)^2^+17.7853P] where P=(Fo^2^+2Fc^2^)/3'
_refine_ls_weighting_scheme calc
_refine_ls_wR_factor_all 0.1360
_refine_ls_wR_factor_obs 0.1349
_reflns_number_observed 1489
_reflns_number_total 1573
_reflns_observed_criterion >2sigma(I)
_cod_depositor_comments
;
The following automatic conversions were performed:

'_refine_ls_weighting_scheme' value 'calc
w=1/[\s^2^(Fo^2^)+(0.0000P)^2^+17.7853P] where P=(Fo^2^+2Fc^2^)/3'
was changed to 'calc'. New tag '_refine_ls_weighting_details' was
created. The value of the new tag was set to
'w=1/[\s^2^(Fo^2^)+(0.0000P)^2^+17.7853P] where P=(Fo^2^+2Fc^2^)/3'.

Automatic conversion script
Id: cif_fix_values 3143 2015-03-26 13:38:13Z robertas 
;
_cod_database_code 6000494

loop_
_symmetry_equiv_pos_as_xyz
'x, y, z'
'-x, y+1/2, -z'
'-x, -y, -z'
'x, -y-1/2, z'

loop_
_atom_site_aniso_label
_atom_site_aniso_U_11
_atom_site_aniso_U_22
_atom_site_aniso_U_33
_atom_site_aniso_U_23
_atom_site_aniso_U_13
_atom_site_aniso_U_12
V1 0.0136(11) 0.0091(11) 0.0067(10) 0.000 0.0029(8) 0.000
V2 0.0130(11) 0.0075(11) 0.0074(11) 0.000 0.0035(8) 0.000
V3 0.0135(7) 0.0033(7) 0.0071(7) 0.0004(6) 0.0038(5) 0.0001(5)
P1 0.0127(11) 0.0047(11) 0.0061(10) -0.0003(8) 0.0027(8) -0.0008(8)
P2 0.0139(11) 0.0050(11) 0.0054(10) -0.0010(8) 0.0034(8) -0.0011(8)
O1 0.017(3) 0.012(3) 0.009(3) 0.007(2) 0.004(2) 0.000(2)
O2 0.019(3) 0.007(3) 0.011(3) -0.003(2) 0.008(2) 0.001(2)
O3 0.021(3) 0.008(3) 0.007(3) -0.004(2) 0.005(2) -0.002(2)
O4 0.019(5) 0.004(5) 0.018(5) 0.000 0.008(4) 0.000
O5 0.015(3) 0.012(3) 0.011(3) 0.002(2) 0.005(2) -0.003(2)
O6 0.017(3) 0.007(3) 0.012(3) 0.002(2) 0.006(2) -0.003(2)
O7 0.021(3) 0.012(3) 0.010(3) 0.003(2) 0.003(2) 0.002(3)
O8 0.019(3) 0.004(3) 0.015(3) -0.004(2) 0.008(2) 0.000(2)
O9 0.021(3) 0.005(3) 0.013(3) -0.007(2) 0.004(2) -0.001(2)
O10 0.016(5) 0.043(5) 0.021(4) 0.002(3) 0.006(4) 0.000(4)
O11 0.021(6) 0.037(7) 0.014(7) 0.000 0.000(6) 0.000
O12 0.019(5) 0.020(5) 0.024(5) 0.000 0.002(4) 0.000
O13 0.019(5) 0.025(5) 0.015(5) 0.000 0.007(4) 0.000
O14 0.012(3) 0.025(4) 0.021(3) -0.004(3) 0.007(3) -0.002(3)
NH4 0.023(8) 0.035(7) 0.054(10) 0.005(8) 0.016(8) -0.006(6)

loop_
_atom_site_label
_atom_site_type_symbol
_atom_site_fract_x
_atom_site_fract_y
_atom_site_fract_z
_atom_site_U_iso_or_equiv
_atom_site_thermal_displace_type
_atom_site_occupancy
_atom_site_calc_flag
_atom_site_refinement_flags
_atom_site_disorder_group
V1 V 0.3420(3) 0.7500 0.7149(2) 0.0098(5) Uani 1 d S .
V2 V 0.5204(3) 0.7500 1.2587(2) 0.0091(5) Uani 1 d S .
V3 V 0.4129(2) 0.49538(8) 1.2269(2) 0.0078(4) Uani 1 d . .
P1 P 0.5526(3) 0.37649(12) 1.5124(2) 0.0078(5) Uani 1 d . .
P2 P 0.4345(3) 0.62421(12) 0.9855(2) 0.0080(5) Uani 1 d . .
O1 O 0.2881(8) 0.6693(3) 0.8610(6) 0.0127(13) Uani 1 d . .
O2 O 0.2983(8) 0.6691(3) 0.5487(6) 0.0116(12) Uani 1 d . .
O3 O 0.5548(8) 0.6760(3) 1.1172(6) 0.0121(13) Uani 1 d . .
O4 O 0.8629(13) 0.7500 1.3206(11) 0.013(2) Uani 1 d S .
O5 O 0.5824(8) 0.6749(3) 1.4186(6) 0.0123(13) Uani 1 d . .
O6 O 0.3124(8) 0.5662(3) 1.0533(6) 0.0116(13) Uani 1 d . .
O7 O 0.4066(8) 0.4198(3) 1.3844(6) 0.0143(13) Uani 1 d . .
O8 O 0.4065(8) 0.4153(3) 1.0755(6) 0.0120(13) Uani 1 d . .
O9 O 0.3264(8) 0.5693(3) 1.3612(6) 0.0130(13) Uani 1 d . .
O10 O 0.0691(16) 0.4643(5) 1.1662(10) 0.026(2) Uani 1 d . .
O11 O -0.0004(17) 0.7500 0.6344(18) 0.025(3) Uani 1 d S .
O12 O 0.5807(13) 0.7500 0.7651(10) 0.022(2) Uani 1 d S .
O13 O 0.2877(12) 0.7500 1.2246(10) 0.019(2) Uani 1 d S .
O14 O 0.6431(8) 0.5134(4) 1.2687(7) 0.0191(14) Uani 1 d . .
NH4 N -0.0246(26) 0.5790(9) 0.5534(22) 0.036(3) Uani 1 d . .
OW1 O 0.9545(17) 0.6142(8) 1.2161(16) 0.043(5) Uiso 0.66(3) d P .
OW2 O 0.9448(24) 0.7028(10) 0.9597(19) 0.050(7) Uiso 0.51(3) d P .
OW3 O 0.9606(21) 0.6452(9) 1.1305(20) 0.042(7) Uiso 0.53(3) d P .
H1 H 0.8935(114) 0.7149(48) 1.2792(93) 0.000(21) Uiso 1 d . .
H2 H -0.0529(150) 0.4644(48) 1.1164(100) 0.005(23) Uiso 1 d . .
H3 H 0.1241(213) 0.4664(94) 1.1483(175) 0.023(61) Uiso 1 d . .
H4 H 0.9643(238) 0.7500 1.5707(184) 0.009(59) Uiso 1 d S .
H5 H -0.0846(299) 0.7500 0.6707(224) 0.051(70) Uiso 1 d S .
H6 H 0.0829(149) 0.6006(52) 0.5631(98) 0.007(24) Uiso 1 d . .
H7 H -0.1112(151) 0.5858(60) 0.5085(127) 0.001(33) Uiso 1 d . .
H8 H -0.0216(203) 0.5656(72) 0.5010(139) 0.000(48) Uiso 1 d . .
H9 H -0.0546(156) 0.7500 0.9996(132) 0.000(27) Uiso 1 d S .

loop_
_atom_type_symbol
_atom_type_description
_atom_type_scat_dispersion_real
_atom_type_scat_dispersion_imag
_atom_type_scat_source
O O 0.0106 0.0060 'International Tables Vol C Tables 4.2.6.8 and 6.1.1.4'
P P 0.1023 0.0942 'International Tables Vol C Tables 4.2.6.8 and 6.1.1.4'
V V 0.3005 0.5294 'International Tables Vol C Tables 4.2.6.8 and 6.1.1.4'
N N 0.0061 0.0033 'International Tables Vol C Tables 4.2.6.8 and 6.1.1.4'
H H 0.0000 0.0000 'International Tables Vol C Tables 4.2.6.8 and 6.1.1.4'

loop_
_geom_angle_atom_site_label_1
_geom_angle_atom_site_label_2
_geom_angle_atom_site_label_3
_geom_angle
_geom_angle_site_symmetry_1
_geom_angle_site_symmetry_3
_geom_angle_publ_flag
O12 V1 O2 98.5(3) . . ?
O12 V1 O2 98.5(3) . 4_575 ?
O2 V1 O2 89.8(3) . 4_575 ?
O12 V1 O1 100.1(3) . . ?
O2 V1 O1 87.6(2) . . ?
O2 V1 O1 161.4(2) 4_575 . ?
O12 V1 O1 100.1(3) . 4_575 ?
O2 V1 O1 161.4(2) . 4_575 ?
O2 V1 O1 87.6(2) 4_575 4_575 ?
O1 V1 O1 89.0(3) . 4_575 ?
O12 V1 O11 178.1(5) . . ?
O2 V1 O11 80.1(3) . . ?
O2 V1 O11 80.1(3) 4_575 . ?
O1 V1 O11 81.3(3) . . ?
O1 V1 O11 81.3(3) 4_575 . ?
O13 V2 O3 100.3(3) . . ?
O13 V2 O3 100.3(3) . 4_575 ?
O3 V2 O3 88.3(3) . 4_575 ?
O13 V2 O5 99.3(3) . 4_575 ?
O3 V2 O5 160.4(3) . 4_575 ?
O3 V2 O5 88.6(2) 4_575 4_575 ?
O13 V2 O5 99.3(3) . . ?
O3 V2 O5 88.6(2) . . ?
O3 V2 O5 160.4(3) 4_575 . ?
O5 V2 O5 87.9(3) 4_575 . ?
O13 V2 O4 177.4(4) . . ?
O3 V2 O4 81.5(2) . . ?
O3 V2 O4 81.5(2) 4_575 . ?
O5 V2 O4 78.8(2) 4_575 . ?
O5 V2 O4 78.8(2) . . ?
O14 V3 O8 98.4(3) . . ?
O14 V3 O7 100.6(3) . . ?
O8 V3 O7 90.2(2) . . ?
O14 V3 O6 100.7(3) . . ?
O8 V3 O6 88.6(2) . . ?
O7 V3 O6 158.7(2) . . ?
O14 V3 O9 100.2(3) . . ?
O8 V3 O9 161.4(2) . . ?
O7 V3 O9 86.9(2) . . ?
O6 V3 O9 87.5(2) . . ?
O14 V3 O10 178.2(3) . . ?
O8 V3 O10 80.6(3) . . ?
O7 V3 O10 78.0(3) . . ?
O6 V3 O10 80.8(3) . . ?
O9 V3 O10 80.8(3) . . ?
O7 P1 O2 112.4(3) . 3_667 ?
O7 P1 O5 103.8(3) . 3_668 ?
O2 P1 O5 112.1(3) 3_667 3_668 ?
O7 P1 O9 111.3(3) . 3_668 ?
O2 P1 O9 107.3(3) 3_667 3_668 ?
O5 P1 O9 110.0(3) 3_668 3_668 ?
O1 P2 O8 112.8(3) . 3_667 ?
O1 P2 O3 111.7(3) . . ?
O8 P2 O3 104.1(3) 3_667 . ?
O1 P2 O6 107.5(3) . . ?
O8 P2 O6 111.1(3) 3_667 . ?
O3 P2 O6 109.6(3) . . ?
P2 O1 V1 129.4(3) . . ?
P1 O2 V1 130.6(3) 3_667 . ?
P2 O3 V2 141.5(4) . . ?
P1 O5 V2 131.5(3) 3_668 . ?
P2 O6 V3 127.5(3) . . ?
P1 O7 V3 138.5(4) . . ?
P2 O8 V3 133.9(3) 3_667 . ?
P1 O9 V3 131.2(3) 3_668 . ?
OW2 OW2 OW3 124.1(7) 4_575 . ?
OW1 OW3 OW2 174.1(17) . . ?

loop_
_geom_bond_atom_site_label_1
_geom_bond_atom_site_label_2
_geom_bond_distance
_geom_bond_site_symmetry_2
_geom_bond_publ_flag
V1 O12 1.604(9) . ?
V1 O2 2.024(5) . ?
V1 O2 2.024(5) 4_575 ?
V1 O1 2.033(5) . ?
V1 O1 2.033(5) 4_575 ?
V1 O11 2.302(12) . ?
V2 O13 1.568(9) . ?
V2 O3 1.877(5) . ?
V2 O3 1.877(5) 4_575 ?
V2 O5 1.913(6) 4_575 ?
V2 O5 1.913(6) . ?
V2 O4 2.302(9) . ?
V3 O14 1.580(6) . ?
V3 O8 1.948(6) . ?
V3 O7 1.948(6) . ?
V3 O6 1.971(6) . ?
V3 O9 1.972(6) . ?
V3 O10 2.376(11) . ?
P1 O7 1.520(6) . ?
P1 O2 1.524(6) 3_667 ?
P1 O5 1.547(6) 3_668 ?
P1 O9 1.549(6) 3_668 ?
P2 O1 1.520(6) . ?
P2 O8 1.528(6) 3_667 ?
P2 O3 1.550(6) . ?
P2 O6 1.553(6) . ?
O2 P1 1.524(6) 3_667 ?
O5 P1 1.547(6) 3_668 ?
O8 P2 1.528(6) 3_667 ?
O9 P1 1.549(6) 3_668 ?
OW1 OW3 0.95(2) . ?
OW2 OW2 1.67(4) 4_575 ?
OW2 OW3 1.81(3) . ?
